data_4503143
loop_
_publ_author_name
'Fang, Qianrong'
'Zhu, Guangshan'
'Xue, Ming'
'Wang, Zhuopeng'
'Sun, Jinyu'
'Qiu, Shilun'

_publ_section_title
;
 Amine-Templated Assembly of Metal--Organic Frameworks with Attractive
 Topologies
;
_journal_issue 1
_journal_name_full 'Crystal Growth &amp; Design'
_journal_page_first 319
_journal_paper_doi 10.1021/cg070604f
_journal_volume 8
_journal_year 2008
_chemical_formula_moiety 'C18 H25 N O7 Zn'
_chemical_formula_sum 'C18 H25 N O7 Zn'
_chemical_formula_weight 432.76
_chemical_name_systematic
; 
 ? 
;
_space_group_IT_number 14
_symmetry_cell_setting monoclinic
_symmetry_space_group_name_Hall '-P 2yn'
_symmetry_space_group_name_H-M 'P 1 21/n 1'
_atom_sites_solution_hydrogens geom
_atom_sites_solution_primary direct
_atom_sites_solution_secondary difmap
_audit_creation_method SHELXL-97
_cell_angle_alpha 90.00
_cell_angle_beta 102.48(3)
_cell_angle_gamma 90.00
_cell_formula_units_Z 4
_cell_length_a 11.061(2)
_cell_length_b 16.136(3)
_cell_length_c 12.343(3)
_cell_measurement_temperature 293(2)
_cell_volume 2150.9(8)
_computing_cell_refinement 'Bruker SMART'
_computing_data_collection 'Bruker SMART'
_computing_data_reduction 'Bruker SAINT'
_computing_molecular_graphics 'Bruker SHELXTL'
_computing_publication_material 'Bruker SHELXTL'
_computing_structure_refinement 'SHELXL-97 (Sheldrick, 1997)'
_computing_structure_solution 'SHELXS-97 (Sheldrick, 1990)'
_diffrn_ambient_temperature 293(2)
_diffrn_detector_area_resol_mean 6.00cm
_diffrn_measured_fraction_theta_full 0.929
_diffrn_measured_fraction_theta_max 0.929
_diffrn_measurement_device_type 'CCD area detector'
_diffrn_measurement_method 'phi and omega scans'
_diffrn_radiation_monochromator graphite
_diffrn_radiation_source 'fine-focus sealed tube'
_diffrn_radiation_type MoK\a
_diffrn_radiation_wavelength 0.71073
_diffrn_reflns_av_R_equivalents 0.0291
_diffrn_reflns_av_sigmaI/netI 0.0377
_diffrn_reflns_limit_h_max 4
_diffrn_reflns_limit_h_min -13
_diffrn_reflns_limit_k_max 17
_diffrn_reflns_limit_k_min -18
_diffrn_reflns_limit_l_max 14
_diffrn_reflns_limit_l_min -11
_diffrn_reflns_number 5005
_diffrn_reflns_theta_full 25.00
_diffrn_reflns_theta_max 25.00
_diffrn_reflns_theta_min 2.11
_diffrn_standards_decay_% none
_diffrn_standards_interval_count none
_diffrn_standards_interval_time none
_diffrn_standards_number none
_exptl_absorpt_coefficient_mu 1.177
_exptl_absorpt_correction_type none
_exptl_crystal_colour colorless
_exptl_crystal_density_diffrn 1.336
_exptl_crystal_density_method 'not measured'
_exptl_crystal_description block
_exptl_crystal_F_000 904
_exptl_crystal_size_max 0.38
_exptl_crystal_size_mid 0.25
_exptl_crystal_size_min 0.23
_refine_diff_density_max 0.915
_refine_diff_density_min -0.686
_refine_diff_density_rms 0.098
_refine_ls_extinction_method none
_refine_ls_goodness_of_fit_ref 1.062
_refine_ls_hydrogen_treatment constr
_refine_ls_matrix_type full
_refine_ls_number_parameters 244
_refine_ls_number_reflns 3512
_refine_ls_number_restraints 52
_refine_ls_restrained_S_all 1.151
_refine_ls_R_factor_all 0.0564
_refine_ls_R_factor_gt 0.0496
_refine_ls_shift/su_max 0.002
_refine_ls_shift/su_mean 0.000
_refine_ls_structure_factor_coef Fsqd
_refine_ls_weighting_details 'calc w=1/[\s^2^(Fo^2^)+(0.1128P)^2^+0.3102P] where P=(Fo^2^+2Fc^2^)/3'
_refine_ls_weighting_scheme calc
_refine_ls_wR_factor_gt 0.1518
_refine_ls_wR_factor_ref 0.1574
_reflns_number_gt 2918
_reflns_number_total 3512
_reflns_threshold_expression >2sigma(I)
_cod_data_source_file cg070604f-file007.cif
_cod_data_source_block 1101xm4b
_cod_original_cell_volume 2150.9(7)
_cod_original_sg_symbol_H-M P2(1)/n
_cod_database_code 4503143

loop_
_symmetry_equiv_pos_as_xyz
'x, y, z'
'-x+1/2, y+1/2, -z+1/2'
'-x, -y, -z'
'x-1/2, -y-1/2, z-1/2'

loop_
_atom_site_label
_atom_site_type_symbol
_atom_site_fract_x
_atom_site_fract_y
_atom_site_fract_z
_atom_site_U_iso_or_equiv
_atom_site_adp_type
_atom_site_occupancy
_atom_site_symmetry_multiplicity
_atom_site_calc_flag
_atom_site_refinement_flags
Zn1 Zn 0.81158(4) 1.07956(3) 0.48202(3) 0.0269(2) Uani 1 1 d .
N1 N 0.4608(4) 0.1891(3) 0.2433(4) 0.0719(14) Uani 1 1 d D
H1 H 0.3881 0.2058 0.1991 0.086 Uiso 1 1 calc R
O1 O 0.7195(3) 0.98850(19) 0.4014(3) 0.0487(8) Uani 1 1 d .
O2 O 0.8410(3) 0.9054(2) 0.3300(3) 0.0617(11) Uani 1 1 d .
O3 O 0.3267(3) 0.8862(2) 0.4557(2) 0.0424(7) Uani 1 1 d .
O4 O 0.2393(3) 0.7750(2) 0.3680(3) 0.0574(9) Uani 1 1 d .
O5 O 0.6524(3) 0.6658(2) 0.1125(3) 0.0487(8) Uani 1 1 d .
O6 O 0.4626(3) 0.6264(2) 0.1189(3) 0.0663(11) Uani 1 1 d .
O7 O 0.9401(2) 1.03488(19) 0.6014(2) 0.0407(7) Uani 1 1 d .
C1 C 0.7424(4) 0.9241(2) 0.3516(4) 0.0362(10) Uani 1 1 d .
C2 C 0.6350(3) 0.8655(3) 0.3201(3) 0.0334(9) Uani 1 1 d .
C3 C 0.6405(4) 0.8003(3) 0.2481(3) 0.0376(10) Uani 1 1 d .
H3A H 0.7098 0.7944 0.2174 0.045 Uiso 1 1 calc R
C4 C 0.5447(4) 0.7440(2) 0.2213(3) 0.0367(10) Uani 1 1 d .
C5 C 0.4422(3) 0.7529(2) 0.2664(3) 0.0369(10) Uani 1 1 d .
H5A H 0.3771 0.7154 0.2480 0.044 Uiso 1 1 calc R
C6 C 0.4347(4) 0.8175(3) 0.3394(3) 0.0337(9) Uani 1 1 d .
C7 C 0.5314(4) 0.8737(3) 0.3647(3) 0.0350(9) Uani 1 1 d .
H7A H 0.5265 0.9176 0.4124 0.042 Uiso 1 1 calc R
C8 C 0.5527(4) 0.6725(3) 0.1450(4) 0.0398(10) Uani 1 1 d .
C9 C 0.3229(4) 0.8257(3) 0.3902(3) 0.0352(9) Uani 1 1 d .
C10 C 0.5216(7) 0.2585(5) 0.3173(7) 0.101(2) Uani 1 1 d .
H10A H 0.5949 0.2367 0.3668 0.121 Uiso 1 1 calc R
H10B H 0.5486 0.3003 0.2712 0.121 Uiso 1 1 calc R
C11 C 0.4480(9) 0.2968(7) 0.3812(8) 0.132(3) Uani 1 1 d U
H11A H 0.4267 0.2570 0.4329 0.158 Uiso 1 1 calc R
H11B H 0.3717 0.3159 0.3332 0.158 Uiso 1 1 calc R
C12 C 0.5150(13) 0.3694(7) 0.4446(8) 0.173(5) Uani 1 1 d U
H12A H 0.4625 0.3951 0.4875 0.260 Uiso 1 1 calc R
H12B H 0.5354 0.4090 0.3933 0.260 Uiso 1 1 calc R
H12C H 0.5895 0.3503 0.4932 0.260 Uiso 1 1 calc R
C13 C 0.4441(9) 0.1133(6) 0.3047(9) 0.126(3) Uani 1 1 d U
H13A H 0.4966 0.0716 0.2817 0.151 Uiso 1 1 calc R
H13B H 0.4800 0.1250 0.3821 0.151 Uiso 1 1 calc R
C14 C 0.3337(13) 0.0751(8) 0.3034(11) 0.167(5) Uani 1 1 d U
H14A H 0.2852 0.1132 0.3375 0.200 Uiso 1 1 calc R
H14B H 0.3516 0.0277 0.3526 0.200 Uiso 1 1 calc R
C15 C 0.2539(10) 0.0460(7) 0.2033(8) 0.139(3) Uani 1 1 d U
H15A H 0.1807 0.0221 0.2203 0.209 Uiso 1 1 calc R
H15B H 0.2964 0.0049 0.1694 0.209 Uiso 1 1 calc R
H15C H 0.2311 0.0916 0.1530 0.209 Uiso 1 1 calc R
C16 C 0.5596(13) 0.1680(11) 0.1734(9) 0.201(6) Uani 1 1 d DU
H16A H 0.6299 0.2048 0.1962 0.242 Uiso 1 1 calc R
H16B H 0.5887 0.1118 0.1909 0.242 Uiso 1 1 calc R
C17 C 0.5280(13) 0.1729(12) 0.0859(10) 0.209(7) Uani 1 1 d DU
H17A H 0.5062 0.2300 0.0656 0.251 Uiso 1 1 calc R
H17B H 0.4551 0.1388 0.0614 0.251 Uiso 1 1 calc R
C18 C 0.6370(14) 0.1426(11) 0.0279(10) 0.230(7) Uani 1 1 d DU
H18A H 0.6101 0.1470 -0.0512 0.345 Uiso 1 1 calc R
H18B H 0.6574 0.0860 0.0477 0.345 Uiso 1 1 calc R
H18C H 0.7088 0.1768 0.0525 0.345 Uiso 1 1 calc R

loop_
_atom_site_aniso_label
_atom_site_aniso_U_11
_atom_site_aniso_U_22
_atom_site_aniso_U_33
_atom_site_aniso_U_23
_atom_site_aniso_U_13
_atom_site_aniso_U_12
Zn1 0.0259(3) 0.0242(4) 0.0338(3) 0.00096(16) 0.0137(2) -0.00156(16)
N1 0.051(3) 0.072(4) 0.092(4) 0.012(3) 0.014(2) 0.017(2)
O1 0.0403(17) 0.0406(19) 0.066(2) -0.0258(15) 0.0143(15) -0.0098(14)
O2 0.0346(18) 0.064(2) 0.091(3) -0.035(2) 0.0234(18) -0.0117(16)
O3 0.0341(15) 0.0452(19) 0.0536(17) -0.0166(15) 0.0221(14) 0.0006(13)
O4 0.0392(17) 0.069(2) 0.070(2) -0.0270(18) 0.0236(16) -0.0192(17)
O5 0.0494(18) 0.0436(19) 0.0596(19) -0.0248(15) 0.0258(15) -0.0017(15)
O6 0.057(2) 0.051(2) 0.099(3) -0.043(2) 0.033(2) -0.0192(18)
O7 0.0285(14) 0.0451(19) 0.0474(17) 0.0095(13) 0.0062(13) 0.0017(13)
C1 0.031(2) 0.035(3) 0.044(2) -0.0073(17) 0.0099(19) -0.0037(16)
C2 0.029(2) 0.035(2) 0.037(2) -0.0076(17) 0.0100(16) -0.0008(17)
C3 0.032(2) 0.036(2) 0.049(2) -0.0124(18) 0.0170(18) -0.0016(17)
C4 0.038(2) 0.031(2) 0.043(2) -0.0100(18) 0.0138(18) -0.0022(18)
C5 0.032(2) 0.036(3) 0.044(2) -0.0137(19) 0.0099(18) -0.0042(18)
C6 0.031(2) 0.036(2) 0.037(2) -0.0079(17) 0.0136(17) 0.0021(17)
C7 0.032(2) 0.032(2) 0.042(2) -0.0129(17) 0.0107(17) -0.0004(17)
C8 0.042(2) 0.032(3) 0.049(2) -0.0123(19) 0.017(2) -0.0014(19)
C9 0.029(2) 0.041(3) 0.037(2) -0.0044(18) 0.0099(17) 0.0021(18)
C10 0.075(4) 0.089(6) 0.121(6) 0.017(5) -0.016(4) -0.004(4)
C11 0.115(7) 0.151(9) 0.117(7) -0.036(6) -0.002(6) 0.015(6)
C12 0.213(11) 0.123(9) 0.143(8) -0.023(7) -0.049(8) -0.017(8)
C13 0.119(7) 0.088(6) 0.175(9) 0.028(6) 0.042(6) -0.033(5)
C14 0.160(7) 0.169(7) 0.170(6) 0.038(5) 0.032(5) -0.001(5)
C15 0.127(7) 0.157(8) 0.128(7) -0.027(7) 0.018(6) -0.017(7)
C16 0.206(13) 0.234(13) 0.151(10) 0.017(11) 0.008(10) -0.045(11)
C17 0.170(11) 0.305(16) 0.146(9) 0.058(11) 0.022(9) 0.117(11)
C18 0.227(13) 0.296(16) 0.200(12) 0.013(11) 0.117(11) 0.072(12)

loop_
_atom_type_symbol
_atom_type_description
_atom_type_scat_dispersion_real
_atom_type_scat_dispersion_imag
_atom_type_scat_source
C C 0.0033 0.0016 'International Tables Vol C Tables 4.2.6.8 and 6.1.1.4'
H H 0.0000 0.0000 'International Tables Vol C Tables 4.2.6.8 and 6.1.1.4'
N N 0.0061 0.0033 'International Tables Vol C Tables 4.2.6.8 and 6.1.1.4'
O O 0.0106 0.0060 'International Tables Vol C Tables 4.2.6.8 and 6.1.1.4'
Zn Zn 0.2839 1.4301 'International Tables Vol C Tables 4.2.6.8 and 6.1.1.4'

loop_
_geom_angle_atom_site_label_1
_geom_angle_atom_site_label_2
_geom_angle_atom_site_label_3
_geom_angle
_geom_angle_site_symmetry_1
_geom_angle_site_symmetry_3
O5 Zn1 O3 108.74(14) 2_655 3_676
O5 Zn1 O1 113.24(15) 2_655 .
O3 Zn1 O1 92.74(13) 3_676 .
O5 Zn1 O7 121.07(13) 2_655 .
O3 Zn1 O7 108.34(13) 3_676 .
O1 Zn1 O7 108.91(13) . .
C13 N1 C10 113.3(6) . .
C13 N1 C16 106.4(8) . .
C10 N1 C16 102.8(7) . .
C13 N1 H1 111.3 . .
C10 N1 H1 111.3 . .
C16 N1 H1 111.3 . .
C1 O1 Zn1 137.5(3) . .
C9 O3 Zn1 123.8(3) . 3_676
C8 O5 Zn1 124.8(3) . 2_645
O2 C1 O1 126.6(4) . .
O2 C1 C2 118.9(4) . .
O1 C1 C2 114.4(4) . .
C7 C2 C3 118.9(4) . .
C7 C2 C1 121.0(4) . .
C3 C2 C1 120.1(3) . .
C4 C3 C2 121.1(4) . .
C4 C3 H3A 119.5 . .
C2 C3 H3A 119.5 . .
C5 C4 C3 119.4(4) . .
C5 C4 C8 119.9(4) . .
C3 C4 C8 120.7(4) . .
C4 C5 C6 120.7(4) . .
C4 C5 H5A 119.6 . .
C6 C5 H5A 119.6 . .
C7 C6 C5 119.0(3) . .
C7 C6 C9 120.7(4) . .
C5 C6 C9 120.3(4) . .
C2 C7 C6 121.0(4) . .
C2 C7 H7A 119.5 . .
C6 C7 H7A 119.5 . .
O6 C8 O5 125.5(4) . .
O6 C8 C4 118.4(4) . .
O5 C8 C4 116.1(4) . .
O4 C9 O3 125.5(4) . .
O4 C9 C6 119.8(4) . .
O3 C9 C6 114.7(4) . .
C11 C10 N1 115.7(7) . .
C11 C10 H10A 108.4 . .
N1 C10 H10A 108.4 . .
C11 C10 H10B 108.4 . .
N1 C10 H10B 108.4 . .
H10A C10 H10B 107.4 . .
C10 C11 C12 110.9(10) . .
C10 C11 H11A 109.5 . .
C12 C11 H11A 109.5 . .
C10 C11 H11B 109.5 . .
C12 C11 H11B 109.5 . .
H11A C11 H11B 108.1 . .
C11 C12 H12A 109.5 . .
C11 C12 H12B 109.5 . .
H12A C12 H12B 109.5 . .
C11 C12 H12C 109.5 . .
H12A C12 H12C 109.5 . .
H12B C12 H12C 109.5 . .
C14 C13 N1 125.5(10) . .
C14 C13 H13A 106.0 . .
N1 C13 H13A 106.0 . .
C14 C13 H13B 106.0 . .
N1 C13 H13B 106.0 . .
H13A C13 H13B 106.3 . .
C13 C14 C15 122.7(12) . .
C13 C14 H14A 106.6 . .
C15 C14 H14A 106.6 . .
C13 C14 H14B 106.6 . .
C15 C14 H14B 106.6 . .
H14A C14 H14B 106.6 . .
C14 C15 H15A 109.5 . .
C14 C15 H15B 109.5 . .
H15A C15 H15B 109.5 . .
C14 C15 H15C 109.5 . .
H15A C15 H15C 109.5 . .
H15B C15 H15C 109.5 . .
C17 C16 N1 115.3(14) . .
C17 C16 H16A 108.5 . .
N1 C16 H16A 108.5 . .
C17 C16 H16B 108.5 . .
N1 C16 H16B 108.5 . .
H16A C16 H16B 107.5 . .
C16 C17 C18 108.4(12) . .
C16 C17 H17A 110.0 . .
C18 C17 H17A 110.0 . .
C16 C17 H17B 110.0 . .
C18 C17 H17B 110.0 . .
H17A C17 H17B 108.4 . .
C17 C18 H18A 109.5 . .
C17 C18 H18B 109.5 . .
H18A C18 H18B 109.5 . .
C17 C18 H18C 109.5 . .
H18A C18 H18C 109.5 . .
H18B C18 H18C 109.5 . .

loop_
_geom_bond_atom_site_label_1
_geom_bond_atom_site_label_2
_geom_bond_distance
_geom_bond_site_symmetry_2
Zn1 O5 1.912(3) 2_655
Zn1 O3 1.935(3) 3_676
Zn1 O1 1.936(3) .
Zn1 O7 1.951(3) .
N1 C13 1.472(9) .
N1 C10 1.508(9) .
N1 C16 1.570(12) .
N1 H1 0.9100 .
O1 C1 1.261(5) .
O2 C1 1.215(6) .
O3 C9 1.262(5) .
O3 Zn1 1.935(3) 3_676
O4 C9 1.220(5) .
O5 C8 1.258(5) .
O5 Zn1 1.912(3) 2_645
O6 C8 1.230(5) .
C1 C2 1.502(6) .
C2 C7 1.380(5) .
C2 C3 1.387(5) .
C3 C4 1.381(5) .
C3 H3A 0.9300 .
C4 C5 1.375(5) .
C4 C8 1.503(5) .
C5 C6 1.392(5) .
C5 H5A 0.9300 .
C6 C7 1.386(6) .
C6 C9 1.508(5) .
C7 H7A 0.9300 .
C10 C11 1.394(12) .
C10 H10A 0.9700 .
C10 H10B 0.9700 .
C11 C12 1.511(12) .
C11 H11A 0.9700 .
C11 H11B 0.9700 .
C12 H12A 0.9600 .
C12 H12B 0.9600 .
C12 H12C 0.9600 .
C13 C14 1.365(15) .
C13 H13A 0.9700 .
C13 H13B 0.9700 .
C14 C15 1.433(13) .
C14 H14A 0.9700 .
C14 H14B 0.9700 .
C15 H15A 0.9600 .
C15 H15B 0.9600 .
C15 H15C 0.9600 .
C16 C17 1.064(11) .
C16 H16A 0.9700 .
C16 H16B 0.9700 .
C17 C18 1.606(13) .
C17 H17A 0.9700 .
C17 H17B 0.9700 .
C18 H18A 0.9600 .
C18 H18B 0.9600 .
C18 H18C 0.9600 .

loop_
_geom_hbond_atom_site_label_D
_geom_hbond_atom_site_label_H
_geom_hbond_atom_site_label_A
_geom_hbond_distance_DH
_geom_hbond_distance_HA
_geom_hbond_distance_DA
_geom_hbond_angle_DHA
_geom_hbond_site_symmetry_A
N1 H1 O4 0.91 1.85 2.719(6) 159.7 2_545
